data_7040035
loop_
_publ_author_name
'Corona, Teresa'
'Company, Anna'

_publ_section_title
;
 Nitrous oxide activation by a cobalt(ii) complex for aldehyde oxidation
 under mild conditions.
;
_journal_issue 37
_journal_name_full 'Dalton transactions (Cambridge, England : 2003)'
_journal_page_first 14530
_journal_page_last 14533
_journal_paper_doi 10.1039/c6dt01704e
_journal_volume 45
_journal_year 2016
_chemical_absolute_configuration ad
_chemical_formula_moiety 'C13 H16 B Co F4 N4 Na O2'
_chemical_formula_sum 'C13 H16 B Co F4 N4 Na O2'
_chemical_formula_weight 429.03
_space_group_crystal_system monoclinic
_space_group_IT_number 4
_space_group_name_Hall 'P 2yb'
_space_group_name_H-M_alt 'P 1 21 1'
_symmetry_space_group_name_Hall 'P 2yb'
_symmetry_space_group_name_H-M 'P 1 21 1'
_atom_sites_solution_hydrogens geom
_audit_creation_method SHELXL-2014/7
_audit_update_record
;
2016-07-14 deposited with the CCDC.
2016-07-18 downloaded from the CCDC.
;
_cell_angle_alpha 90
_cell_angle_beta 112.856(5)
_cell_angle_gamma 90
_cell_formula_units_Z 2
_cell_length_a 9.991(3)
_cell_length_b 6.986(2)
_cell_length_c 12.879(4)
_cell_measurement_reflns_used 1727
_cell_measurement_temperature 143(2)
_cell_measurement_theta_max 26.90
_cell_measurement_theta_min 2.21
_cell_volume 828.3(4)
_computing_cell_refinement 'Bruker SMART'
_computing_data_collection 'Bruker SMART'
_computing_data_reduction 'Bruker SAINT'
_computing_structure_refinement 'SHELXL-2014/7 (Sheldrick, 2014)'
_computing_structure_solution 'Bruker SHELXTL'
_diffrn_ambient_temperature 143(2)
_diffrn_measured_fraction_theta_full 0.963
_diffrn_measured_fraction_theta_max 0.963
_diffrn_measurement_device_type 'CCD area detector'
_diffrn_measurement_method 'phi and omega scans'
_diffrn_radiation_type MoK\a
_diffrn_radiation_wavelength 0.71073
_diffrn_reflns_av_R_equivalents 0.0401
_diffrn_reflns_av_unetI/netI 0.0737
_diffrn_reflns_Laue_measured_fraction_full 0.963
_diffrn_reflns_Laue_measured_fraction_max 0.963
_diffrn_reflns_limit_h_max 11
_diffrn_reflns_limit_h_min -10
_diffrn_reflns_limit_k_max 8
_diffrn_reflns_limit_k_min -8
_diffrn_reflns_limit_l_max 15
_diffrn_reflns_limit_l_min -14
_diffrn_reflns_number 3905
_diffrn_reflns_point_group_measured_fraction_full 0.973
_diffrn_reflns_point_group_measured_fraction_max 0.973
_diffrn_reflns_theta_full 24.991
_diffrn_reflns_theta_max 24.991
_diffrn_reflns_theta_min 2.211
_diffrn_source 'sealed tube'
_exptl_absorpt_coefficient_mu 1.121
_exptl_absorpt_correction_T_max 1.0
_exptl_absorpt_correction_T_min 0.417707
_exptl_absorpt_correction_type empirical
_exptl_absorpt_process_details 'SADABS v2.10 BRUKER 21001'
_exptl_crystal_colour red
_exptl_crystal_density_diffrn 1.720
_exptl_crystal_description plate
_exptl_crystal_F_000 434
_exptl_crystal_size_max 0.30
_exptl_crystal_size_mid 0.12
_exptl_crystal_size_min 0.08
_refine_diff_density_max 1.828
_refine_diff_density_min -1.722
_refine_diff_density_rms 0.195
_refine_ls_abs_structure_details
;
 Refined as an inversion twin.
;
_refine_ls_abs_structure_Flack 0.40(8)
_refine_ls_extinction_method none
_refine_ls_goodness_of_fit_ref 1.264
_refine_ls_hydrogen_treatment constr
_refine_ls_matrix_type full
_refine_ls_number_parameters 271
_refine_ls_number_reflns 2514
_refine_ls_number_restraints 145
_refine_ls_restrained_S_all 1.236
_refine_ls_R_factor_all 0.1192
_refine_ls_R_factor_gt 0.0989
_refine_ls_shift/su_max 0.053
_refine_ls_shift/su_mean 0.007
_refine_ls_structure_factor_coef Fsqd
_refine_ls_weighting_details 'w=1/[\s^2^(Fo^2^)+(0.2000P)^2^] where P=(Fo^2^+2Fc^2^)/3'
_refine_ls_weighting_scheme calc
_refine_ls_wR_factor_gt 0.2662
_refine_ls_wR_factor_ref 0.3121
_reflns_Friedel_coverage 0.856
_reflns_Friedel_fraction_full 0.984
_reflns_Friedel_fraction_max 0.984
_reflns_number_gt 1915
_reflns_number_total 2514
_reflns_threshold_expression 'I > 2\s(I)'
_cod_data_source_file c6dt01704e2.cif
_cod_data_source_block tcl6p28a
_cod_depositor_comments 'Adding full bibliography for 7040035--7040036.cif.'
_cod_original_cell_volume 828.4(4)
_cod_database_code 7040035
_shelx_shelxl_version_number 2014/7
_shelx_space_group_comment
;
The symmetry employed for this shelxl refinement is uniquely defined
by the following loop, which should always be used as a source of
symmetry information in preference to the above space-group names.
They are only intended as comments.
;

loop_
_space_group_symop_operation_xyz
'x, y, z'
'-x, y+1/2, -z'

loop_
_atom_site_label
_atom_site_type_symbol
_atom_site_fract_x
_atom_site_fract_y
_atom_site_fract_z
_atom_site_U_iso_or_equiv
_atom_site_adp_type
_atom_site_occupancy
_atom_site_site_symmetry_order
_atom_site_calc_flag
_atom_site_refinement_flags_posn
_atom_site_refinement_flags_adp
_atom_site_refinement_flags_occupancy
_atom_site_disorder_assembly
_atom_site_disorder_group
Co1 Co 0.60043(17) 0.0289(3) 0.20088(13) 0.0487(7) Uani 1 1 d . . . . .
Na1 Na -0.0009(10) 0.2807(13) -0.0010(8) 0.0350(10) Uani 1 1 d . . . . .
O0AA O 0.1744(8) 0.030(2) 0.0471(7) 0.0428(19) Uani 1 1 d . . . . .
N1 N 0.5246(10) 0.025(3) 0.0493(8) 0.0421(15) Uani 1 1 d . U . . .
F1 F -0.2726(10) 0.028(2) -0.3199(7) 0.071(2) Uani 1 1 d . . . . .
C1 C 0.6163(12) 0.031(4) -0.0052(10) 0.0418(15) Uani 1 1 d . U . . .
B1 B -0.1246(17) 0.021(4) -0.2505(12) 0.049(3) Uani 1 1 d . . . . .
O2 O 0.8733(9) 0.037(2) 0.0467(7) 0.0426(19) Uani 1 1 d . . . . .
N2 N 0.4060(9) 0.031(2) 0.1841(8) 0.0366(19) Uani 1 1 d . U . . .
F2 F -0.0464(10) 0.030(2) -0.3211(7) 0.071(2) Uani 1 1 d . . . . .
C2 C 0.5625(14) 0.028(3) -0.1190(11) 0.048(3) Uani 1 1 d . . . . .
H2 H 0.6262 0.0277 -0.1579 0.057 Uiso 1 1 calc R U . . .
F3 F -0.0915(16) 0.1891(16) -0.1866(9) 0.080(6) Uani 1 1 d . . . . .
C3 C 0.4117(13) 0.027(4) -0.1792(11) 0.045(3) Uani 1 1 d . . . . .
H3 H 0.3733 0.0196 -0.2591 0.054 Uiso 1 1 calc R U . . .
N4 N 0.7771(10) 0.022(3) 0.1847(8) 0.037(2) Uani 1 1 d . U . . .
C4 C 0.3156(13) 0.035(3) -0.1218(11) 0.046(3) Uani 1 1 d . . . . .
H4 H 0.2132 0.0419 -0.1611 0.056 Uiso 1 1 calc R U . . .
F4 F -0.0917(13) -0.1339(16) -0.1841(11) 0.070(4) Uani 1 1 d . . . . .
C5 C 0.3810(12) 0.034(3) -0.0040(10) 0.0422(16) Uani 1 1 d . U . . .
C6 C 0.3075(11) 0.028(3) 0.0788(9) 0.035(2) Uani 1 1 d . U . . .
C7 C 0.3728(14) 0.029(4) 0.2834(11) 0.053(3) Uani 1 1 d . U . . .
H7AA H 0.2903 -0.0566 0.2743 0.064 Uiso 0.5 1 calc R U P A 1
H7AB H 0.3507 0.1596 0.3026 0.064 Uiso 0.5 1 calc R U P A 1
H7BA H 0.2978 0.1287 0.2721 0.064 Uiso 0.5 1 calc R U P B 2
H7BB H 0.3262 -0.0953 0.2843 0.064 Uiso 0.5 1 calc R U P B 2
C12 C 0.9131(12) 0.033(5) 0.2838(10) 0.055(3) Uani 1 1 d . U . . .
H12A H 0.9835 0.1214 0.2720 0.066 Uiso 0.5 1 calc R U P C 1
H12B H 0.9582 -0.0942 0.3065 0.066 Uiso 0.5 1 calc R U P C 1
H12C H 0.9711 -0.0802 0.2813 0.066 Uiso 0.5 1 calc R U P D 2
H12D H 0.9661 0.1467 0.2734 0.066 Uiso 0.5 1 calc R U P D 2
C13 C 0.7706(11) 0.032(3) 0.0793(9) 0.033(2) Uani 1 1 d . U . . .
N3 N 0.649(3) 0.044(5) 0.364(2) 0.044(3) Uani 0.5 1 d . U P E 1
C8 C 0.528(4) -0.054(5) 0.380(3) 0.059(7) Uani 0.5 1 d . U P E 1
H8A H 0.5317 -0.0287 0.4567 0.071 Uiso 0.5 1 calc R U P E 1
H8B H 0.5352 -0.1937 0.3710 0.071 Uiso 0.5 1 calc R U P E 1
C9 C 0.782(3) -0.047(4) 0.418(3) 0.044(5) Uani 0.5 1 d . U P E 1
H9A H 0.7879 -0.1751 0.3875 0.053 Uiso 0.5 1 calc R U P E 1
H9B H 0.8154 -0.0504 0.5013 0.053 Uiso 0.5 1 calc R U P E 1
C10 C 0.648(4) 0.245(4) 0.411(3) 0.045(4) Uani 0.5 1 d . U P E 1
H10A H 0.7237 0.3231 0.4005 0.067 Uiso 0.5 1 calc R U P E 1
H10B H 0.6670 0.2375 0.4913 0.067 Uiso 0.5 1 calc R U P E 1
H10C H 0.5531 0.3046 0.3705 0.067 Uiso 0.5 1 calc R U P E 1
C11 C 0.851(4) 0.117(4) 0.373(3) 0.045(5) Uani 0.5 1 d . U P E 1
H11A H 0.9313 0.1778 0.4365 0.054 Uiso 0.5 1 calc R U P E 1
H11B H 0.7773 0.2166 0.3359 0.054 Uiso 0.5 1 calc R U P E 1
N3' N 0.710(3) 0.040(6) 0.359(2) 0.044(3) Uani 0.5 1 d . U P E 2
C8' C 0.477(3) 0.057(6) 0.390(2) 0.048(7) Uani 0.5 1 d . U P E 2
H8'A H 0.4367 0.0123 0.4448 0.058 Uiso 0.5 1 calc R U P E 2
H8'B H 0.4948 0.1958 0.4016 0.058 Uiso 0.5 1 calc R U P E 2
C9' C 0.631(4) -0.048(4) 0.419(3) 0.047(5) Uani 0.5 1 d . U P E 2
H9'A H 0.6893 -0.0401 0.5011 0.056 Uiso 0.5 1 calc R U P E 2
H9'B H 0.6151 -0.1848 0.3980 0.056 Uiso 0.5 1 calc R U P E 2
C10' C 0.762(3) 0.240(4) 0.415(3) 0.045(4) Uani 0.5 1 d . U P E 2
H10D H 0.8567 0.2705 0.4137 0.067 Uiso 0.5 1 calc R U P E 2
H10E H 0.7692 0.2377 0.4932 0.067 Uiso 0.5 1 calc R U P E 2
H10F H 0.6912 0.3383 0.3730 0.067 Uiso 0.5 1 calc R U P E 2
C11' C 0.917(3) 0.044(8) 0.395(2) 0.050(5) Uani 0.5 1 d . U P E 2
H11' H 0.9626 0.1639 0.4332 0.060 Uiso 0.5 1 calc R U P E 2
H11" H 0.9668 -0.0674 0.4411 0.060 Uiso 0.5 1 calc R U P E 2

loop_
_atom_site_aniso_label
_atom_site_aniso_U_11
_atom_site_aniso_U_22
_atom_site_aniso_U_33
_atom_site_aniso_U_23
_atom_site_aniso_U_13
_atom_site_aniso_U_12
Co1 0.0339(10) 0.0800(13) 0.0388(11) -0.0029(15) 0.0214(8) -0.0011(16)
Na1 0.039(2) 0.0307(19) 0.044(2) 0.0034(15) 0.0251(19) 0.0012(14)
O0AA 0.032(4) 0.043(4) 0.058(5) 0.014(7) 0.023(4) 0.000(7)
N1 0.037(3) 0.053(4) 0.045(3) -0.018(5) 0.025(3) -0.009(5)
F1 0.071(6) 0.087(6) 0.057(5) 0.022(8) 0.025(4) 0.013(9)
C1 0.037(3) 0.052(4) 0.045(3) -0.018(5) 0.025(3) -0.009(5)
B1 0.061(9) 0.044(7) 0.037(7) -0.016(10) 0.015(6) -0.006(12)
O2 0.041(4) 0.039(4) 0.058(5) -0.002(7) 0.030(4) -0.005(6)
N2 0.031(4) 0.042(4) 0.045(4) -0.021(5) 0.024(4) -0.014(7)
F2 0.083(6) 0.081(5) 0.062(5) 0.002(8) 0.040(5) -0.002(10)
C2 0.053(7) 0.045(6) 0.064(8) -0.026(11) 0.042(7) -0.017(11)
F3 0.156(19) 0.050(7) 0.033(7) 0.003(4) 0.034(10) 0.011(6)
C3 0.058(8) 0.044(6) 0.046(6) 0.006(11) 0.033(6) 0.002(11)
N4 0.035(4) 0.038(4) 0.049(4) -0.012(5) 0.026(4) -0.009(7)
C4 0.040(7) 0.043(6) 0.065(8) -0.036(9) 0.030(6) -0.028(9)
F4 0.093(12) 0.046(7) 0.062(9) 0.013(5) 0.021(9) 0.013(6)
C5 0.037(3) 0.052(4) 0.046(3) -0.018(5) 0.025(3) -0.009(5)
C6 0.036(5) 0.029(4) 0.045(5) -0.024(6) 0.020(4) -0.018(7)
C7 0.049(6) 0.074(7) 0.047(5) -0.017(7) 0.030(5) -0.009(8)
C12 0.029(5) 0.086(8) 0.043(5) -0.006(8) 0.007(4) 0.007(8)
C13 0.032(5) 0.021(4) 0.050(5) -0.015(6) 0.022(4) -0.004(6)
N3 0.043(7) 0.047(6) 0.044(6) -0.005(6) 0.021(6) -0.008(6)
C8 0.050(9) 0.067(13) 0.066(12) -0.002(10) 0.028(8) -0.019(8)
C9 0.044(9) 0.038(9) 0.048(12) -0.017(8) 0.014(8) -0.016(7)
C10 0.052(10) 0.043(6) 0.042(10) -0.003(6) 0.021(9) -0.007(6)
C11 0.041(12) 0.040(11) 0.058(11) -0.009(9) 0.022(10) -0.009(9)
N3' 0.043(7) 0.047(6) 0.044(6) -0.005(6) 0.021(6) -0.008(6)
C8' 0.052(10) 0.052(19) 0.050(8) -0.024(9) 0.029(7) 0.004(10)
C9' 0.053(10) 0.042(10) 0.056(13) -0.008(9) 0.033(9) -0.007(8)
C10' 0.052(10) 0.043(6) 0.042(10) -0.003(6) 0.021(9) -0.007(6)
C11' 0.041(10) 0.054(14) 0.052(8) -0.011(10) 0.016(7) -0.007(10)

loop_
_atom_type_symbol
_atom_type_description
_atom_type_scat_dispersion_real
_atom_type_scat_dispersion_imag
_atom_type_scat_source
C C 0.0033 0.0016 'International Tables Vol C Tables 4.2.6.8 and 6.1.1.4'
H H 0.0000 0.0000 'International Tables Vol C Tables 4.2.6.8 and 6.1.1.4'
B B 0.0013 0.0007 'International Tables Vol C Tables 4.2.6.8 and 6.1.1.4'
Co Co 0.3494 0.9721 'International Tables Vol C Tables 4.2.6.8 and 6.1.1.4'
F F 0.0171 0.0103 'International Tables Vol C Tables 4.2.6.8 and 6.1.1.4'
N N 0.0061 0.0033 'International Tables Vol C Tables 4.2.6.8 and 6.1.1.4'
Na Na 0.0362 0.0249 'International Tables Vol C Tables 4.2.6.8 and 6.1.1.4'
O O 0.0106 0.0060 'International Tables Vol C Tables 4.2.6.8 and 6.1.1.4'

loop_
_geom_angle_atom_site_label_1
_geom_angle_atom_site_label_2
_geom_angle_atom_site_label_3
_geom_angle
_geom_angle_site_symmetry_1
_geom_angle_site_symmetry_3
N1 Co1 N4 84.0(4) . .
N1 Co1 N2 83.9(4) . .
N4 Co1 N2 167.9(4) . .
N1 Co1 N3' 170.8(8) . .
N4 Co1 N3' 86.9(7) . .
N2 Co1 N3' 105.2(7) . .
N1 Co1 N3 170.2(8) . .
N4 Co1 N3 105.6(7) . .
N2 Co1 N3 86.4(7) . .
F4 Na1 F3 178.8(8) 2 .
F4 Na1 O2 87.5(5) 2 1_455
F3 Na1 O2 92.1(6) . 1_455
F4 Na1 O0AA 91.8(5) 2 2
F3 Na1 O0AA 89.4(5) . 2
O2 Na1 O0AA 100.7(5) 1_455 2
F4 Na1 O0AA 87.8(5) 2 .
F3 Na1 O0AA 91.0(6) . .
O2 Na1 O0AA 79.2(5) 1_455 .
O0AA Na1 O0AA 179.6(5) 2 .
F4 Na1 O2 91.3(5) 2 2_655
F3 Na1 O2 89.1(5) . 2_655
O2 Na1 O2 178.4(6) 1_455 2_655
O0AA Na1 O2 78.3(5) 2 2_655
O0AA Na1 O2 101.9(5) . 2_655
F4 Na1 Na1 74.4(5) 2 2
F3 Na1 Na1 106.6(5) . 2
O2 Na1 Na1 136.8(5) 1_455 2
O0AA Na1 Na1 42.8(4) 2 2
O0AA Na1 Na1 137.1(6) . 2
O2 Na1 Na1 41.8(3) 2_655 2
F4 Na1 Na1 104.8(5) 2 2_545
F3 Na1 Na1 74.2(5) . 2_545
O2 Na1 Na1 43.2(3) 1_455 2_545
O0AA Na1 Na1 137.7(6) 2 2_545
O0AA Na1 Na1 42.4(3) . 2_545
O2 Na1 Na1 138.2(5) 2_655 2_545
Na1 Na1 Na1 179.2(7) 2 2_545
C6 O0AA Na1 131.9(13) . 2_545
C6 O0AA Na1 133.2(13) . .
Na1 O0AA Na1 94.8(3) 2_545 .
C5 N1 C1 122.9(11) . .
C5 N1 Co1 118.3(7) . .
C1 N1 Co1 118.5(8) . .
C2 C1 N1 119.8(11) . .
C2 C1 C13 130.6(9) . .
N1 C1 C13 109.6(10) . .
F4 B1 F3 111.1(11) . .
F4 B1 F1 112.0(17) . .
F3 B1 F1 107.0(17) . .
F4 B1 F2 112.9(17) . .
F3 B1 F2 106.0(17) . .
F1 B1 F2 107.4(12) . .
C13 O2 Na1 134.7(11) . 1_655
C13 O2 Na1 130.2(11) . 2_645
Na1 O2 Na1 95.0(3) 1_655 2_645
C6 N2 C7 124.8(9) . .
C6 N2 Co1 116.2(6) . .
C7 N2 Co1 119.0(8) . .
C1 C2 C3 119.3(10) . .
C1 C2 H2 120.3 . .
C3 C2 H2 120.3 . .
B1 F3 Na1 139.0(12) . .
C2 C3 C4 120.7(11) . .
C2 C3 H3 119.7 . .
C4 C3 H3 119.6 . .
C13 N4 C12 123.2(9) . .
C13 N4 Co1 116.1(8) . .
C12 N4 Co1 120.2(8) . .
C5 C4 C3 115.9(11) . .
C5 C4 H4 122.0 . .
C3 C4 H4 122.0 . .
B1 F4 Na1 141.3(12) . 2_545
N1 C5 C4 121.0(9) . .
N1 C5 C6 110.9(10) . .
C4 C5 C6 127.9(10) . .
O0AA C6 N2 127.9(9) . .
O0AA C6 C5 121.6(11) . .
N2 C6 C5 110.5(9) . .
C8' C7 N2 122.6(15) . .
N2 C7 C8 101.3(16) . .
N2 C7 H7AA 111.5 . .
C8 C7 H7AA 111.5 . .
N2 C7 H7AB 111.5 . .
C8 C7 H7AB 111.5 . .
H7AA C7 H7AB 109.3 . .
C8' C7 H7BA 106.7 . .
N2 C7 H7BA 106.7 . .
C8' C7 H7BB 106.7 . .
N2 C7 H7BB 106.7 . .
H7BA C7 H7BB 106.6 . .
C11' C12 N4 122.3(15) . .
N4 C12 C11 99.0(14) . .
N4 C12 H12A 111.9 . .
C11 C12 H12A 111.9 . .
N4 C12 H12B 112.0 . .
C11 C12 H12B 112.0 . .
H12A C12 H12B 109.6 . .
C11' C12 H12C 106.8 . .
N4 C12 H12C 106.8 . .
C11' C12 H12D 106.7 . .
N4 C12 H12D 106.7 . .
H12C C12 H12D 106.6 . .
O2 C13 N4 128.3(10) . .
O2 C13 C1 120.1(9) . .
N4 C13 C1 111.6(8) . .
C9 N3 C8 113(3) . .
C9 N3 C10 112(2) . .
C8 N3 C10 104(3) . .
C9 N3 Co1 108(2) . .
C8 N3 Co1 104(2) . .
C10 N3 Co1 115(2) . .
N3 C8 C7 108(3) . .
N3 C8 H8A 110.1 . .
C7 C8 H8A 110.1 . .
N3 C8 H8B 110.0 . .
C7 C8 H8B 110.0 . .
H8A C8 H8B 108.4 . .
N3 C9 C11 87(3) . .
N3 C9 H9A 114.1 . .
C11 C9 H9A 114.1 . .
N3 C9 H9B 114.1 . .
C11 C9 H9B 114.1 . .
H9A C9 H9B 111.3 . .
N3 C10 H10A 109.4 . .
N3 C10 H10B 109.5 . .
H10A C10 H10B 109.5 . .
N3 C10 H10C 109.5 . .
H10A C10 H10C 109.5 . .
H10B C10 H10C 109.5 . .
C9 C11 C12 110(2) . .
C9 C11 H11A 109.6 . .
C12 C11 H11A 109.6 . .
C9 C11 H11B 109.6 . .
C12 C11 H11B 109.6 . .
H11A C11 H11B 108.1 . .
C9' N3' C10' 107(2) . .
C9' N3' Co1 110(2) . .
C10' N3' Co1 118(2) . .
C9' N3' C11' 130(3) . .
C10' N3' C11' 75(2) . .
Co1 N3' C11' 111.7(13) . .
C7 C8' C9' 117(2) . .
C7 C8' H8'A 108.0 . .
C9' C8' H8'A 108.1 . .
C7 C8' H8'B 108.0 . .
C9' C8' H8'B 108.0 . .
H8'A C8' H8'B 107.3 . .
N3' C9' C8' 111(3) . .
N3' C9' H9'A 109.5 . .
C8' C9' H9'A 109.5 . .
N3' C9' H9'B 109.5 . .
C8' C9' H9'B 109.5 . .
H9'A C9' H9'B 108.1 . .
N3' C10' H10D 109.5 . .
N3' C10' H10E 109.5 . .
H10D C10' H10E 109.5 . .
N3' C10' H10F 109.5 . .
H10D C10' H10F 109.5 . .
H10E C10' H10F 109.5 . .
C12 C11' N3' 98.9(18) . .
C12 C11' H11' 112.1 . .
N3' C11' H11' 112.0 . .
C12 C11' H11" 111.9 . .
N3' C11' H11" 112.0 . .
H11' C11' H11" 109.7 . .

loop_
_geom_bond_atom_site_label_1
_geom_bond_atom_site_label_2
_geom_bond_distance
_geom_bond_site_symmetry_2
Co1 N1 1.799(10) .
Co1 N4 1.857(8) .
Co1 N2 1.870(8) .
Co1 N3' 1.91(3) .
Co1 N3 1.97(3) .
Na1 F4 2.276(16) 2
Na1 F3 2.295(15) .
Na1 O2 2.336(15) 1_455
Na1 O0AA 2.363(15) 2
Na1 O0AA 2.384(16) .
Na1 O2 2.401(15) 2_655
Na1 Na1 3.4933(11) 2
Na1 Na1 3.4933(11) 2_545
O0AA C6 1.231(13) .
O0AA Na1 2.363(15) 2_545
N1 C5 1.330(16) .
N1 C1 1.354(13) .
F1 B1 1.401(18) .
C1 C2 1.351(19) .
C1 C13 1.502(15) .
B1 F4 1.34(3) .
B1 F3 1.40(2) .
B1 F2 1.411(17) .
O2 C13 1.251(12) .
O2 Na1 2.336(15) 1_655
O2 Na1 2.401(15) 2_645
N2 C6 1.331(14) .
N2 C7 1.440(14) .
C2 C3 1.401(17) .
C2 H2 0.9500 .
C3 C4 1.422(15) .
C3 H3 0.9500 .
N4 C13 1.336(15) .
N4 C12 1.461(15) .
C4 C5 1.400(18) .
C4 H4 0.9500 .
F4 Na1 2.276(16) 2_545
C5 C6 1.512(14) .
C7 C8' 1.37(3) .
C7 C8 1.67(5) .
C7 H7AA 0.9900 .
C7 H7AB 0.9900 .
C7 H7BA 0.9900 .
C7 H7BB 0.9900 .
C12 C11' 1.42(3) .
C12 C11 1.61(3) .
C12 H12A 0.9900 .
C12 H12B 0.9900 .
C12 H12C 0.9900 .
C12 H12D 0.9900 .
N3 C9 1.39(4) .
N3 C8 1.47(4) .
N3 C10 1.53(4) .
C8 H8A 0.9900 .
C8 H8B 0.9900 .
C9 C11 1.57(4) .
C9 H9A 0.9900 .
C9 H9B 0.9900 .
C10 H10A 0.9800 .
C10 H10B 0.9800 .
C10 H10C 0.9800 .
C11 H11A 0.9900 .
C11 H11B 0.9900 .
N3' C9' 1.43(4) .
N3' C10' 1.57(5) .
N3' C11' 1.93(4) .
C8' C9' 1.61(4) .
C8' H8'A 0.9900 .
C8' H8'B 0.9900 .
C9' H9'A 0.9900 .
C9' H9'B 0.9900 .
C10' H10D 0.9800 .
C10' H10E 0.9800 .
C10' H10F 0.9800 .
C11' H11' 0.9900 .
C11' H11" 0.9900 .

loop_
_geom_torsion_atom_site_label_1
_geom_torsion_atom_site_label_2
_geom_torsion_atom_site_label_3
_geom_torsion_atom_site_label_4
_geom_torsion
_geom_torsion_site_symmetry_1
_geom_torsion_site_symmetry_4
N4 Co1 N1 C5 -177.6(19) . .
N2 Co1 N1 C5 3.2(18) . .
N4 Co1 N1 C1 -3.9(18) . .
N2 Co1 N1 C1 176.9(18) . .
C5 N1 C1 C2 -6(4) . .
Co1 N1 C1 C2 -179.8(18) . .
C5 N1 C1 C13 176(2) . .
Co1 N1 C1 C13 2(2) . .
N1 Co1 N2 C6 0.1(15) . .
N4 Co1 N2 C6 -4(5) . .
N3' Co1 N2 C6 178.6(18) . .
N3 Co1 N2 C6 178.1(17) . .
N1 Co1 N2 C7 178.4(19) . .
N4 Co1 N2 C7 174(4) . .
N3' Co1 N2 C7 -3(2) . .
N3 Co1 N2 C7 -4(2) . .
N1 C1 C2 C3 2(4) . .
C13 C1 C2 C3 180(2) . .
F4 B1 F3 Na1 -1(2) . .
F1 B1 F3 Na1 121.1(16) . .
F2 B1 F3 Na1 -124.5(16) . .
C1 C2 C3 C4 3(4) . .
N1 Co1 N4 C13 4.8(15) . .
N2 Co1 N4 C13 9(5) . .
N3' Co1 N4 C13 -173.6(17) . .
N3 Co1 N4 C13 -173.3(16) . .
N1 Co1 N4 C12 177(2) . .
N2 Co1 N4 C12 -179(3) . .
N3' Co1 N4 C12 -2(2) . .
N3 Co1 N4 C12 -2(2) . .
C2 C3 C4 C5 -4(3) . .
F3 B1 F4 Na1 0(2) . 2_545
F1 B1 F4 Na1 -119.4(16) . 2_545
F2 B1 F4 Na1 119.2(16) . 2_545
C1 N1 C5 C4 5(4) . .
Co1 N1 C5 C4 178.6(16) . .
C1 N1 C5 C6 -178.8(18) . .
Co1 N1 C5 C6 -5(3) . .
C3 C4 C5 N1 0(3) . .
C3 C4 C5 C6 -175(2) . .
Na1 O0AA C6 N2 -94(2) 2_545 .
Na1 O0AA C6 N2 91(2) . .
Na1 O0AA C6 C5 90(2) 2_545 .
Na1 O0AA C6 C5 -85.1(19) . .
C7 N2 C6 O0AA 2(4) . .
Co1 N2 C6 O0AA -179.4(17) . .
C7 N2 C6 C5 179(2) . .
Co1 N2 C6 C5 -3(2) . .
N1 C5 C6 O0AA -178.1(19) . .
C4 C5 C6 O0AA -2(3) . .
N1 C5 C6 N2 5(2) . .
C4 C5 C6 N2 -179(2) . .
C6 N2 C7 C8' -172(3) . .
Co1 N2 C7 C8' 10(4) . .
C6 N2 C7 C8 158(2) . .
Co1 N2 C7 C8 -20(3) . .
C13 N4 C12 C11' 173(3) . .
Co1 N4 C12 C11' 2(4) . .
C13 N4 C12 C11 153.3(19) . .
Co1 N4 C12 C11 -18(3) . .
Na1 O2 C13 N4 -95(2) 1_655 .
Na1 O2 C13 N4 89(2) 2_645 .
Na1 O2 C13 C1 87.0(19) 1_655 .
Na1 O2 C13 C1 -88.8(19) 2_645 .
C12 N4 C13 O2 6(3) . .
Co1 N4 C13 O2 177.4(15) . .
C12 N4 C13 C1 -176(2) . .
Co1 N4 C13 C1 -5(2) . .
C2 C1 C13 O2 2(4) . .
N1 C1 C13 O2 179.8(18) . .
C2 C1 C13 N4 -176(2) . .
N1 C1 C13 N4 2(2) . .
C9 N3 C8 C7 -164(2) . .
C10 N3 C8 C7 74(3) . .
Co1 N3 C8 C7 -47(3) . .
N2 C7 C8 N3 44(3) . .
C8 N3 C9 C11 -179(3) . .
C10 N3 C9 C11 -62(3) . .
Co1 N3 C9 C11 66(2) . .
N3 C9 C11 C12 -114(2) . .
N4 C12 C11 C9 80(3) . .
N2 C7 C8' C9' -41(5) . .
C10' N3' C9' C8' 71(3) . .
Co1 N3' C9' C8' -59(3) . .
C11' N3' C9' C8' 156(3) . .
C7 C8' C9' N3' 71(4) . .
N4 C12 C11' N3' 0(4) . .
